data_4118233
loop_
_publ_author_name
'Daniel H. Paull'
'Chao Fang'
'James R. Donald'
'Andrew D. Pansick'
'Stephen F. Martin'

_publ_section_title
;
 Bifunctional Catalyst Promotes Highly Enantioselective
 Bromolactonizations To Generate Stereogenic C-Br Bonds
;
_journal_name_full 'Journal of the American Chemical Society'
_journal_page_first 11128
_journal_page_last 11131
_journal_paper_doi 10.1021/ja305117m
_journal_volume 134
_journal_year 2012
_chemical_absolute_configuration ad
_chemical_formula_moiety 'C9 H15 Br O2'
_chemical_formula_sum 'C9 H15 Br O2'
_chemical_formula_weight 235.12
_chemical_name_systematic
;
 ?
;
_space_group_IT_number 19
_symmetry_cell_setting orthorhombic
_symmetry_space_group_name_Hall 'P 2ac 2ab'
_symmetry_space_group_name_H-M 'P 21 21 21'
_atom_sites_solution_hydrogens geom
_atom_sites_solution_primary direct
_atom_sites_solution_secondary difmap
_audit_creation_method SHELXL-97
_cell_angle_alpha 90.00
_cell_angle_beta 90.00
_cell_angle_gamma 90.00
_cell_formula_units_Z 4
_cell_length_a 6.3044(12)
_cell_length_b 9.775(2)
_cell_length_c 16.431(3)
_cell_measurement_reflns_used 21649
_cell_measurement_temperature 153(2)
_cell_measurement_theta_max 27.5
_cell_measurement_theta_min 3.0
_cell_volume 1012.6(3)
_computing_cell_refinement 'CrystalClear (Rigaku Inc., 2008)'
_computing_data_collection 'CrystalClear (Rigaku Inc., 2008)'
_computing_data_reduction 'CrystalClear (Rigaku Inc., 2008)'
_computing_molecular_graphics 'XP SHELXTL/PC, Siemens Analytical'
_computing_structure_refinement 'XL SHELXTL/PC, Siemens Analytical'
_computing_structure_solution
;

SIR97 - Altomare A., Burla M.C., Camalli M., Cascarano G.L., Giacovazzo C., 
Guagliardi A., Moliterni A.G.G., Polidori G.,Spagna R.
;
_diffrn_ambient_temperature 153(2)
_diffrn_measured_fraction_theta_full 0.999
_diffrn_measured_fraction_theta_max 0.999
_diffrn_measurement_device_type 'Rigaku SCX-Mini with Mercury CCD'
_diffrn_measurement_method \w-scans
_diffrn_radiation_monochromator graphite
_diffrn_radiation_source 'fine-focus sealed tube'
_diffrn_radiation_type MoK\a
_diffrn_radiation_wavelength 0.71075
_diffrn_reflns_av_R_equivalents 0.1008
_diffrn_reflns_av_sigmaI/netI 0.0489
_diffrn_reflns_limit_h_max 8
_diffrn_reflns_limit_h_min -8
_diffrn_reflns_limit_k_max 12
_diffrn_reflns_limit_k_min -12
_diffrn_reflns_limit_l_max 21
_diffrn_reflns_limit_l_min -21
_diffrn_reflns_number 21542
_diffrn_reflns_theta_full 27.48
_diffrn_reflns_theta_max 27.48
_diffrn_reflns_theta_min 3.24
_exptl_absorpt_coefficient_mu 4.021
_exptl_absorpt_correction_T_max 1.00
_exptl_absorpt_correction_T_min 0.698
_exptl_absorpt_correction_type multi-scan
_exptl_absorpt_process_details
;
Abscor. T. Higashi (2001). The Rigaku Corporation, Tokyo, Japan.
;
_exptl_crystal_colour needle
_exptl_crystal_density_diffrn 1.542
_exptl_crystal_description colorless
_exptl_crystal_F_000 480
_exptl_crystal_size_max 0.46
_exptl_crystal_size_mid 0.08
_exptl_crystal_size_min 0.05
_refine_diff_density_max 0.697
_refine_diff_density_min -0.420
_refine_diff_density_rms 0.076
_refine_ls_abs_structure_details 'Flack H D (1983), Acta Cryst. A39, 876-881'
_refine_ls_abs_structure_Flack 0.030(15)
_refine_ls_extinction_method none
_refine_ls_goodness_of_fit_ref 1.068
_refine_ls_hydrogen_treatment constr
_refine_ls_matrix_type full
_refine_ls_number_parameters 113
_refine_ls_number_reflns 2319
_refine_ls_number_restraints 0
_refine_ls_restrained_S_all 1.068
_refine_ls_R_factor_all 0.0394
_refine_ls_R_factor_gt 0.0354
_refine_ls_shift/su_max 0.001
_refine_ls_shift/su_mean 0.000
_refine_ls_structure_factor_coef Fsqd
_refine_ls_weighting_details 'calc w=1/[\s^2^(Fo^2^)+(0.0322P)^2^+0.4119P] where P=(Fo^2^+2Fc^2^)/3'
_refine_ls_weighting_scheme calc
_refine_ls_wR_factor_gt 0.0830
_refine_ls_wR_factor_ref 0.0852
_reflns_number_gt 2137
_reflns_number_total 2319
_reflns_threshold_expression >2sigma(I)
_cod_data_source_file ja305117m_si_002.cif
_cod_data_source_block shelxl
_cod_database_code 4118233

loop_
_symmetry_equiv_pos_as_xyz
'x, y, z'
'-x+1/2, -y, z+1/2'
'x+1/2, -y+1/2, -z'
'-x, y+1/2, -z+1/2'

loop_
_atom_site_label
_atom_site_type_symbol
_atom_site_fract_x
_atom_site_fract_y
_atom_site_fract_z
_atom_site_U_iso_or_equiv
_atom_site_adp_type
_atom_site_occupancy
_atom_site_symmetry_multiplicity
_atom_site_calc_flag
_atom_site_refinement_flags
C1 C 1.2644(4) 0.4130(4) 0.99900(18) 0.0270(7) Uani 1 1 d .
C2 C 1.1245(5) 0.4175(3) 1.07248(19) 0.0277(7) Uani 1 1 d .
H2A H 1.1965 0.4645 1.1182 0.033 Uiso 1 1 calc R
H2B H 1.0850 0.3240 1.0900 0.033 Uiso 1 1 calc R
C3 C 0.9298(5) 0.4973(4) 1.04508(18) 0.0279(7) Uani 1 1 d .
H3A H 0.9422 0.5953 1.0594 0.034 Uiso 1 1 calc R
H3B H 0.7987 0.4597 1.0696 0.034 Uiso 1 1 calc R
C4 C 0.9326(4) 0.4764(3) 0.95262(18) 0.0218(6) Uani 1 1 d .
H4 H 0.8515 0.3910 0.9403 0.026 Uiso 1 1 calc R
C5 C 0.8383(4) 0.5912(3) 0.90213(17) 0.0189(6) Uani 1 1 d .
H5 H 0.6936 0.6076 0.9251 0.023 Uiso 1 1 calc R
C6 C 0.8057(5) 0.5693(3) 0.81034(17) 0.0214(6) Uani 1 1 d .
C7 C 0.6815(6) 0.4350(3) 0.7978(2) 0.0333(8) Uani 1 1 d .
H7A H 0.5552 0.4351 0.8326 0.050 Uiso 1 1 calc R
H7B H 0.7719 0.3571 0.8122 0.050 Uiso 1 1 calc R
H7C H 0.6383 0.4274 0.7407 0.050 Uiso 1 1 calc R
C8 C 0.6709(6) 0.6864(4) 0.7771(2) 0.0361(8) Uani 1 1 d .
H8A H 0.7444 0.7734 0.7862 0.054 Uiso 1 1 calc R
H8B H 0.5337 0.6878 0.8051 0.054 Uiso 1 1 calc R
H8C H 0.6482 0.6732 0.7186 0.054 Uiso 1 1 calc R
C9 C 1.0133(6) 0.5618(4) 0.76248(18) 0.0359(7) Uani 1 1 d .
H9A H 0.9820 0.5494 0.7045 0.054 Uiso 1 1 calc R
H9B H 1.0978 0.4843 0.7821 0.054 Uiso 1 1 calc R
H9C H 1.0932 0.6468 0.7701 0.054 Uiso 1 1 calc R
O1 O 1.1547(3) 0.4520(2) 0.93196(13) 0.0259(5) Uani 1 1 d .
O2 O 1.4478(3) 0.3804(2) 0.99477(15) 0.0372(6) Uani 1 1 d .
Br1 Br 0.99994(5) 0.76133(3) 0.922874(18) 0.03447(12) Uani 1 1 d .

loop_
_atom_site_aniso_label
_atom_site_aniso_U_11
_atom_site_aniso_U_22
_atom_site_aniso_U_33
_atom_site_aniso_U_23
_atom_site_aniso_U_13
_atom_site_aniso_U_12
C1 0.0292(18) 0.0200(16) 0.0319(19) 0.0040(13) 0.0008(15) 0.0000(12)
C2 0.0254(16) 0.0343(17) 0.0236(16) 0.0056(14) -0.0023(13) 0.0002(12)
C3 0.0273(16) 0.0365(18) 0.0201(16) 0.0049(13) -0.0002(13) 0.0077(13)
C4 0.0185(14) 0.0242(15) 0.0226(15) 0.0016(12) -0.0007(12) 0.0023(11)
C5 0.0173(13) 0.0176(14) 0.0217(14) -0.0041(11) -0.0002(11) -0.0013(11)
C6 0.0244(15) 0.0196(15) 0.0202(14) 0.0011(11) -0.0025(12) -0.0026(12)
C7 0.046(2) 0.0284(18) 0.0253(17) -0.0048(13) -0.0048(15) -0.0146(16)
C8 0.042(2) 0.0326(19) 0.0333(19) 0.0044(15) -0.0116(16) 0.0052(15)
C9 0.0370(18) 0.0476(18) 0.0231(15) -0.0015(13) 0.0086(17) -0.004(2)
O1 0.0196(10) 0.0330(13) 0.0253(11) 0.0031(10) 0.0031(9) 0.0072(9)
O2 0.0170(12) 0.0418(14) 0.0528(15) 0.0071(11) 0.0018(10) 0.0072(9)
Br1 0.0434(2) 0.02420(17) 0.0358(2) -0.00398(11) -0.01025(16) -0.01075(17)

loop_
_atom_type_symbol
_atom_type_description
_atom_type_scat_dispersion_real
_atom_type_scat_dispersion_imag
_atom_type_scat_source
C C 0.0033 0.0016 'International Tables Vol C Tables 4.2.6.8 and 6.1.1.4'
H H 0.0000 0.0000 'International Tables Vol C Tables 4.2.6.8 and 6.1.1.4'
O O 0.0106 0.0060 'International Tables Vol C Tables 4.2.6.8 and 6.1.1.4'
Br Br -0.2901 2.4595 'International Tables Vol C Tables 4.2.6.8 and 6.1.1.4'

loop_
_geom_angle_atom_site_label_1
_geom_angle_atom_site_label_2
_geom_angle_atom_site_label_3
_geom_angle
O2 C1 O1 121.3(3)
O2 C1 C2 128.5(3)
O1 C1 C2 110.3(2)
C1 C2 C3 104.6(2)
C1 C2 H2A 110.8
C3 C2 H2A 110.8
C1 C2 H2B 110.8
C3 C2 H2B 110.8
H2A C2 H2B 108.9
C2 C3 C4 102.5(2)
C2 C3 H3A 111.3
C4 C3 H3A 111.3
C2 C3 H3B 111.3
C4 C3 H3B 111.3
H3A C3 H3B 109.2
O1 C4 C5 111.7(2)
O1 C4 C3 105.3(2)
C5 C4 C3 116.0(3)
O1 C4 H4 107.8
C5 C4 H4 107.8
C3 C4 H4 107.8
C4 C5 C6 119.0(2)
C4 C5 Br1 109.00(18)
C6 C5 Br1 110.80(19)
C4 C5 H5 105.7
C6 C5 H5 105.7
Br1 C5 H5 105.7
C8 C6 C9 109.2(3)
C8 C6 C5 108.7(2)
C9 C6 C5 113.4(2)
C8 C6 C7 107.9(3)
C9 C6 C7 109.0(2)
C5 C6 C7 108.5(2)
C6 C7 H7A 109.5
C6 C7 H7B 109.5
H7A C7 H7B 109.5
C6 C7 H7C 109.5
H7A C7 H7C 109.5
H7B C7 H7C 109.5
C6 C8 H8A 109.5
C6 C8 H8B 109.5
H8A C8 H8B 109.5
C6 C8 H8C 109.5
H8A C8 H8C 109.5
H8B C8 H8C 109.5
C6 C9 H9A 109.5
C6 C9 H9B 109.5
H9A C9 H9B 109.5
C6 C9 H9C 109.5
H9A C9 H9C 109.5
H9B C9 H9C 109.5
C1 O1 C4 110.3(2)

loop_
_geom_bond_atom_site_label_1
_geom_bond_atom_site_label_2
_geom_bond_distance
C1 O2 1.201(3)
C1 O1 1.356(3)
C1 C2 1.496(4)
C2 C3 1.522(4)
C2 H2A 0.9900
C2 H2B 0.9900
C3 C4 1.533(4)
C3 H3A 0.9900
C3 H3B 0.9900
C4 O1 1.460(4)
C4 C5 1.517(4)
C4 H4 1.0000
C5 C6 1.537(4)
C5 Br1 1.980(3)
C5 H5 1.0000
C6 C8 1.527(4)
C6 C9 1.528(5)
C6 C7 1.542(4)
C7 H7A 0.9800
C7 H7B 0.9800
C7 H7C 0.9800
C8 H8A 0.9800
C8 H8B 0.9800
C8 H8C 0.9800
C9 H9A 0.9800
C9 H9B 0.9800
C9 H9C 0.9800

loop_
_geom_torsion_atom_site_label_1
_geom_torsion_atom_site_label_2
_geom_torsion_atom_site_label_3
_geom_torsion_atom_site_label_4
_geom_torsion
O2 C1 C2 C3 166.9(4)
O1 C1 C2 C3 -13.4(4)
C1 C2 C3 C4 23.8(3)
C2 C3 C4 O1 -26.3(3)
C2 C3 C4 C5 -150.3(3)
O1 C4 C5 C6 68.2(3)
C3 C4 C5 C6 -171.2(3)
O1 C4 C5 Br1 -60.2(3)
C3 C4 C5 Br1 60.4(3)
C4 C5 C6 C8 169.0(3)
Br1 C5 C6 C8 -63.5(3)
C4 C5 C6 C9 -69.4(3)
Br1 C5 C6 C9 58.1(3)
C4 C5 C6 C7 51.9(3)
Br1 C5 C6 C7 179.4(2)
O2 C1 O1 C4 175.9(3)
C2 C1 O1 C4 -3.9(4)
C5 C4 O1 C1 146.2(3)
C3 C4 O1 C1 19.5(3)
